data_1540672
loop_
_publ_author_name
'Rabiee Kenaree, Amir'
'Sauv\'e, Ethan R'
'Ragogna, Paul J.'
'Gilroy, Joe B.'

_publ_section_title
;
 Group 6 metal pentacarbonyl complexes of air-stable primary, secondary,
 and tertiary ferrocenylethylphosphines.
;
_journal_issue 7
_journal_name_full 'Dalton transactions (Cambridge, England : 2003)'
_journal_page_first 2859
_journal_page_last 2867
_journal_paper_doi 10.1039/c5dt03961d
_journal_volume 45
_journal_year 2016
_chemical_formula_sum 'C41 H39 Fe3 O5 P W'
_chemical_formula_weight 994.09
_space_group_crystal_system monoclinic
_space_group_IT_number 15
_space_group_name_Hall '-C 2yc'
_space_group_name_H-M_alt 'C 1 2/c 1'
_symmetry_space_group_name_Hall '-C 2yc'
_symmetry_space_group_name_H-M 'C 1 2/c 1'
_atom_sites_solution_hydrogens geom
_atom_sites_solution_primary dual
_atom_sites_solution_secondary difmap
_audit_creation_method SHELXL-2014/6
_audit_update_record
;
2015-11-17 deposited with the CCDC.
2015-11-26 downloaded from the CCDC.
;
_cell_angle_alpha 90
_cell_angle_beta 104.391(13)
_cell_angle_gamma 90
_cell_formula_units_Z 8
_cell_length_a 20.307(6)
_cell_length_b 15.287(5)
_cell_length_c 25.101(7)
_cell_measurement_reflns_used 9801
_cell_measurement_temperature 110
_cell_measurement_theta_max 32.95
_cell_measurement_theta_min 2.79
_cell_volume 7548(4)
_computing_cell_refinement SAINT
_computing_data_collection Apex2
_computing_data_reduction SAINT
_computing_molecular_graphics NRCVAX
_computing_publication_material cif2tables.py
_computing_structure_refinement SHELXL-2014
_computing_structure_solution SHELXT
_diffrn_ambient_temperature 110
_diffrn_detector 'CCD plate'
_diffrn_detector_type 'Bruker Apex2'
_diffrn_measured_fraction_theta_full 0.997
_diffrn_measured_fraction_theta_max 0.994
_diffrn_measurement_device '\k-geometry diffractometer'
_diffrn_measurement_device_type 'Bruker Kappa Axis Apex2'
_diffrn_measurement_method 'phi and omega scans'
_diffrn_radiation_type MoK\a
_diffrn_radiation_wavelength 0.71073
_diffrn_reflns_av_R_equivalents 0.0525
_diffrn_reflns_av_unetI/netI 0.0599
_diffrn_reflns_laue_measured_fraction_full 0.997
_diffrn_reflns_laue_measured_fraction_max 0.994
_diffrn_reflns_limit_h_max 33
_diffrn_reflns_limit_h_min -32
_diffrn_reflns_limit_k_max 25
_diffrn_reflns_limit_k_min -18
_diffrn_reflns_limit_l_max 41
_diffrn_reflns_limit_l_min -41
_diffrn_reflns_number 139249
_diffrn_reflns_point_group_measured_fraction_full 0.997
_diffrn_reflns_point_group_measured_fraction_max 0.994
_diffrn_reflns_theta_full 25.242
_diffrn_reflns_theta_max 36.412
_diffrn_reflns_theta_min 3.352
_diffrn_source 'sealed tube'
_exptl_absorpt_coefficient_mu 4.254
_exptl_absorpt_correction_T_max 0.7471
_exptl_absorpt_correction_T_min 0.6543
_exptl_absorpt_correction_type multi-scan
_exptl_absorpt_process_details SADABS
_exptl_crystal_colour orange
_exptl_crystal_density_diffrn 1.750
_exptl_crystal_description Prism
_exptl_crystal_F_000 3936
_exptl_crystal_size_max 0.114
_exptl_crystal_size_mid 0.110
_exptl_crystal_size_min 0.065
_refine_diff_density_max 4.251
_refine_diff_density_min -2.158
_refine_diff_density_rms 0.173
_refine_ls_extinction_method none
_refine_ls_goodness_of_fit_ref 1.062
_refine_ls_hydrogen_treatment constr
_refine_ls_matrix_type full
_refine_ls_number_parameters 460
_refine_ls_number_reflns 18307
_refine_ls_number_restraints 0
_refine_ls_restrained_S_all 1.062
_refine_ls_R_factor_all 0.0670
_refine_ls_R_factor_gt 0.0381
_refine_ls_shift/su_max 0.009
_refine_ls_shift/su_mean 0.000
_refine_ls_structure_factor_coef Fsqd
_refine_ls_weighting_details 'w=1/[\s^2^(Fo^2^)+(0.0294P)^2^+1.5094P] where P=(Fo^2^+2Fc^2^)/3'
_refine_ls_weighting_scheme calc
_refine_ls_wR_factor_gt 0.0688
_refine_ls_wR_factor_ref 0.0757
_reflns_Friedel_coverage 0.000
_reflns_number_gt 13084
_reflns_number_total 18307
_reflns_threshold_expression 'I > 2\s(I)'
_cod_data_source_file c5dt03961d2.cif
_cod_data_source_block b15210
_cod_depositor_comments 'Adding full bibliography for 1540668--1540672.cif.'
_cod_database_code 1540672
_shelx_space_group_comment
;
The symmetry employed for this shelxl refinement is uniquely defined
by the following loop, which should always be used as a source of
symmetry information in preference to the above space-group names.
They are only intended as comments.
;
_shelx_estimated_absorpt_t_min 0.643
_shelx_estimated_absorpt_t_max 0.769
_shelxl_version_number 2014/6

loop_
_space_group_symop_operation_xyz
'x, y, z'
'-x, y, -z+1/2'
'x+1/2, y+1/2, z'
'-x+1/2, y+1/2, -z+1/2'
'-x, -y, -z'
'x, -y, z-1/2'
'-x+1/2, -y+1/2, -z'
'x+1/2, -y+1/2, z-1/2'

loop_
_atom_site_label
_atom_site_type_symbol
_atom_site_fract_x
_atom_site_fract_y
_atom_site_fract_z
_atom_site_U_iso_or_equiv
_atom_site_adp_type
_atom_site_occupancy
_atom_site_site_symmetry_order
_atom_site_calc_flag
_atom_site_refinement_flags_posn
_atom_site_refinement_flags_adp
W1 W 0.03132(2) 0.82459(2) 0.14469(2) 0.01486(3) Uani 1 1 d . .
Fe1 Fe 0.08345(2) 0.81648(2) -0.12728(2) 0.01486(6) Uani 1 1 d . .
Fe2 Fe 0.18578(2) 0.41416(2) 0.17776(2) 0.01802(7) Uani 1 1 d . .
Fe3 Fe -0.23886(2) 0.53628(2) 0.07089(2) 0.01654(7) Uani 1 1 d . .
P1 P 0.00134(3) 0.70580(3) 0.07379(2) 0.01352(11) Uani 1 1 d . .
O1 O 0.17774(10) 0.80564(12) 0.12162(9) 0.0352(5) Uani 1 1 d . .
O2 O 0.07606(12) 0.68759(12) 0.24222(8) 0.0396(5) Uani 1 1 d . .
O3 O 0.07145(11) 0.97734(13) 0.23111(9) 0.0480(6) Uani 1 1 d . .
O4 O -0.11971(11) 0.81643(11) 0.15870(9) 0.0331(5) Uani 1 1 d . .
O5 O -0.01509(11) 0.97234(11) 0.05408(8) 0.0326(5) Uani 1 1 d . .
C1 C 0.18401(13) 0.83151(13) -0.08839(10) 0.0199(5) Uani 1 1 d . .
H1 H 0.2094 0.7973 -0.0587 0.024 Uiso 1 1 calc R U
C2 C 0.17630(13) 0.81433(13) -0.14513(10) 0.0194(5) Uani 1 1 d . .
H2 H 0.1952 0.7662 -0.1602 0.023 Uiso 1 1 calc R U
C3 C 0.13562(13) 0.88124(14) -0.17527(10) 0.0210(5) Uani 1 1 d . .
H3 H 0.1227 0.8863 -0.2142 0.025 Uiso 1 1 calc R U
C4 C 0.11715(13) 0.93990(13) -0.13727(11) 0.0232(5) Uani 1 1 d . .
H4 H 0.0897 0.9907 -0.1463 0.028 Uiso 1 1 calc R U
C5 C 0.14719(13) 0.90869(14) -0.08366(10) 0.0219(5) Uani 1 1 d . .
H5 H 0.1433 0.9349 -0.0503 0.026 Uiso 1 1 calc R U
C6 C 0.05271(13) 0.70135(14) -0.10073(11) 0.0219(5) Uani 1 1 d . .
H6 H 0.0813 0.6582 -0.0795 0.026 Uiso 1 1 calc R U
C7 C 0.03330(15) 0.70539(17) -0.15862(11) 0.0306(6) Uani 1 1 d . .
H7 H 0.0467 0.6656 -0.1830 0.037 Uiso 1 1 calc R U
C8 C -0.00949(14) 0.77861(18) -0.17416(10) 0.0288(6) Uani 1 1 d . .
H8 H -0.0299 0.7967 -0.2108 0.035 Uiso 1 1 calc R U
C9 C -0.01671(13) 0.82061(15) -0.12531(11) 0.0221(5) Uani 1 1 d . .
H9 H -0.0429 0.8716 -0.1237 0.027 Uiso 1 1 calc R U
C10 C 0.02203(12) 0.77328(13) -0.07932(9) 0.0160(4) Uani 1 1 d . .
C11 C 0.02860(13) 0.79057(14) -0.01947(9) 0.0201(5) Uani 1 1 d . .
H11A H 0.0224 0.8538 -0.0138 0.024 Uiso 1 1 calc R U
H11B H 0.0748 0.7740 0.0019 0.024 Uiso 1 1 calc R U
C12 C -0.02489(12) 0.73792(13) 0.00151(9) 0.0171(4) Uani 1 1 d . .
H12A H -0.0363 0.6844 -0.0212 0.021 Uiso 1 1 calc R U
H12B H -0.0668 0.7735 -0.0041 0.021 Uiso 1 1 calc R U
C13 C 0.25046(16) 0.4524(2) 0.24957(11) 0.0376(7) Uani 1 1 d . .
H13 H 0.2852 0.4952 0.2534 0.045 Uiso 1 1 calc R U
C14 C 0.25746(19) 0.3620(2) 0.24140(12) 0.0472(9) Uani 1 1 d . .
H14 H 0.2981 0.3333 0.2390 0.057 Uiso 1 1 calc R U
C15 C 0.1951(2) 0.3218(2) 0.23750(13) 0.0513(10) Uani 1 1 d . .
H15 H 0.1858 0.2612 0.2319 0.062 Uiso 1 1 calc R U
C16 C 0.14822(17) 0.3861(2) 0.24329(11) 0.0448(8) Uani 1 1 d . .
H16 H 0.1017 0.3766 0.2423 0.054 Uiso 1 1 calc R U
C17 C 0.18213(17) 0.4676(2) 0.25096(10) 0.0371(7) Uani 1 1 d . .
H17 H 0.1627 0.5225 0.2561 0.045 Uiso 1 1 calc R U
C18 C 0.20383(13) 0.49001(15) 0.11662(9) 0.0205(5) Uani 1 1 d . .
H18 H 0.2353 0.5370 0.1210 0.025 Uiso 1 1 calc R U
C19 C 0.21807(14) 0.40078(16) 0.10741(10) 0.0250(5) Uani 1 1 d . .
H19 H 0.2605 0.3781 0.1043 0.030 Uiso 1 1 calc R U
C20 C 0.15815(14) 0.35213(14) 0.10363(10) 0.0240(5) Uani 1 1 d . .
H20 H 0.1532 0.2908 0.0978 0.029 Uiso 1 1 calc R U
C21 C 0.10667(12) 0.41069(14) 0.11009(9) 0.0184(5) Uani 1 1 d . .
H21 H 0.0611 0.3953 0.1092 0.022 Uiso 1 1 calc R U
C22 C 0.13477(12) 0.49660(13) 0.11809(9) 0.0148(4) Uani 1 1 d . .
C23 C 0.09682(13) 0.57779(14) 0.12633(9) 0.0208(5) Uani 1 1 d . .
H23A H 0.1279 0.6175 0.1520 0.025 Uiso 1 1 calc R U
H23B H 0.0592 0.5618 0.1431 0.025 Uiso 1 1 calc R U
C24 C 0.06786(12) 0.62545(13) 0.07171(9) 0.0170(4) Uani 1 1 d . .
H24A H 0.0489 0.5815 0.0431 0.020 Uiso 1 1 calc R U
H24B H 0.1055 0.6557 0.0607 0.020 Uiso 1 1 calc R U
C25 C -0.30843(14) 0.61435(17) 0.01946(12) 0.0321(6) Uani 1 1 d . .
H25 H -0.3202 0.6128 -0.0196 0.039 Uiso 1 1 calc R U
C26 C -0.33985(14) 0.56608(17) 0.05468(12) 0.0312(6) Uani 1 1 d . .
H26 H -0.3764 0.5260 0.0434 0.037 Uiso 1 1 calc R U
C27 C -0.30703(15) 0.58828(18) 0.10960(13) 0.0356(7) Uani 1 1 d . .
H27 H -0.3181 0.5660 0.1416 0.043 Uiso 1 1 calc R U
C28 C -0.25517(16) 0.64909(17) 0.10874(14) 0.0378(7) Uani 1 1 d . .
H28 H -0.2249 0.6745 0.1399 0.045 Uiso 1 1 calc R U
C29 C -0.25617(16) 0.66536(15) 0.05341(14) 0.0364(7) Uani 1 1 d . .
H29 H -0.2267 0.7041 0.0408 0.044 Uiso 1 1 calc R U
C30 C -0.19615(12) 0.45528(13) 0.02394(9) 0.0176(5) Uani 1 1 d . .
H30 H -0.2051 0.4555 -0.0150 0.021 Uiso 1 1 calc R U
C31 C -0.23171(13) 0.40588(13) 0.05568(9) 0.0186(5) Uani 1 1 d . .
H31 H -0.2685 0.3672 0.0416 0.022 Uiso 1 1 calc R U
C32 C -0.20287(12) 0.42409(12) 0.11203(9) 0.0167(4) Uani 1 1 d . .
H32 H -0.2170 0.4000 0.1423 0.020 Uiso 1 1 calc R U
C33 C -0.14887(12) 0.48489(12) 0.11528(9) 0.0158(4) Uani 1 1 d . .
H33 H -0.1206 0.5083 0.1481 0.019 Uiso 1 1 calc R U
C34 C -0.14458(12) 0.50460(12) 0.06070(9) 0.0149(4) Uani 1 1 d . .
C35 C -0.09206(13) 0.56095(14) 0.04467(10) 0.0197(5) Uani 1 1 d . .
H35A H -0.1109 0.5833 0.0069 0.024 Uiso 1 1 calc R U
H35B H -0.0519 0.5246 0.0441 0.024 Uiso 1 1 calc R U
C36 C -0.06943(12) 0.63820(13) 0.08328(9) 0.0173(4) Uani 1 1 d . .
H36A H -0.0569 0.6153 0.1214 0.021 Uiso 1 1 calc R U
H36B H -0.1092 0.6770 0.0803 0.021 Uiso 1 1 calc R U
C37 C 0.12622(14) 0.81624(14) 0.13086(11) 0.0237(5) Uani 1 1 d . .
C38 C 0.05978(14) 0.73531(15) 0.20680(10) 0.0232(5) Uani 1 1 d . .
C39 C 0.05693(14) 0.92161(16) 0.20018(11) 0.0266(6) Uani 1 1 d . .
C40 C -0.06515(14) 0.82015(13) 0.15423(10) 0.0201(5) Uani 1 1 d . .
C41 C 0.00176(13) 0.91860(14) 0.08578(10) 0.0218(5) Uani 1 1 d . .

loop_
_atom_site_aniso_label
_atom_site_aniso_U_11
_atom_site_aniso_U_22
_atom_site_aniso_U_33
_atom_site_aniso_U_23
_atom_site_aniso_U_13
_atom_site_aniso_U_12
W1 0.01472(5) 0.01602(4) 0.01402(4) -0.00280(3) 0.00392(3) -0.00128(3)
Fe1 0.01446(17) 0.01733(13) 0.01370(15) -0.00056(11) 0.00522(13) -0.00103(11)
Fe2 0.01772(19) 0.02420(15) 0.01111(15) 0.00394(12) 0.00160(13) -0.00050(13)
Fe3 0.01657(18) 0.01632(13) 0.01694(16) 0.00179(11) 0.00458(13) 0.00079(12)
P1 0.0144(3) 0.0146(2) 0.0118(3) -0.00068(19) 0.0038(2) -0.0012(2)
O1 0.0184(11) 0.0470(11) 0.0424(13) -0.0033(9) 0.0114(10) -0.0042(8)
O2 0.0580(16) 0.0421(11) 0.0202(10) 0.0065(8) 0.0125(10) 0.0189(10)
O3 0.0436(15) 0.0465(12) 0.0504(14) -0.0319(10) 0.0050(11) -0.0079(10)
O4 0.0211(11) 0.0360(10) 0.0454(13) 0.0014(8) 0.0143(10) 0.0013(8)
O5 0.0488(14) 0.0248(8) 0.0279(10) 0.0061(7) 0.0165(10) 0.0081(8)
C1 0.0163(12) 0.0219(10) 0.0197(12) 0.0027(8) 0.0009(10) -0.0012(8)
C2 0.0160(12) 0.0213(10) 0.0235(12) -0.0018(8) 0.0097(10) -0.0017(8)
C3 0.0220(14) 0.0238(10) 0.0190(11) 0.0035(9) 0.0086(10) -0.0043(9)
C4 0.0231(14) 0.0146(9) 0.0335(14) 0.0029(9) 0.0101(11) -0.0006(9)
C5 0.0215(14) 0.0218(10) 0.0235(12) -0.0057(9) 0.0076(11) -0.0054(9)
C6 0.0220(14) 0.0153(9) 0.0315(14) -0.0041(9) 0.0123(11) -0.0054(8)
C7 0.0317(17) 0.0344(12) 0.0317(15) -0.0182(11) 0.0193(13) -0.0173(11)
C8 0.0191(14) 0.0547(16) 0.0116(11) -0.0014(11) 0.0020(10) -0.0128(12)
C9 0.0146(12) 0.0332(12) 0.0194(11) 0.0038(9) 0.0058(10) 0.0002(9)
C10 0.0144(12) 0.0184(9) 0.0162(11) -0.0005(8) 0.0054(9) -0.0036(8)
C11 0.0264(14) 0.0212(10) 0.0141(11) -0.0005(8) 0.0080(10) -0.0079(9)
C12 0.0184(12) 0.0195(9) 0.0136(10) -0.0009(8) 0.0045(9) -0.0024(8)
C13 0.0337(19) 0.0620(18) 0.0132(12) 0.0015(12) -0.0018(12) -0.0132(14)
C14 0.050(2) 0.067(2) 0.0181(14) 0.0140(14) -0.0034(14) 0.0246(18)
C15 0.083(3) 0.0430(17) 0.0221(15) 0.0191(12) 0.0023(17) -0.0060(17)
C16 0.037(2) 0.082(2) 0.0153(13) 0.0092(14) 0.0067(13) -0.0193(17)
C17 0.048(2) 0.0539(17) 0.0102(11) 0.0004(11) 0.0076(12) 0.0090(15)
C18 0.0193(13) 0.0292(11) 0.0129(11) 0.0050(8) 0.0040(9) -0.0026(9)
C19 0.0212(14) 0.0370(12) 0.0178(12) 0.0047(10) 0.0063(10) 0.0142(10)
C20 0.0317(16) 0.0177(9) 0.0184(12) -0.0014(8) -0.0015(11) 0.0069(10)
C21 0.0153(12) 0.0244(10) 0.0138(10) -0.0004(8) 0.0001(9) -0.0035(9)
C22 0.0157(12) 0.0181(9) 0.0106(10) 0.0010(7) 0.0033(9) 0.0012(8)
C23 0.0250(14) 0.0224(10) 0.0152(11) -0.0013(8) 0.0053(10) 0.0055(9)
C24 0.0194(13) 0.0169(9) 0.0152(11) -0.0010(8) 0.0054(9) 0.0019(8)
C25 0.0252(16) 0.0364(13) 0.0331(15) 0.0127(11) 0.0042(12) 0.0102(11)
C26 0.0181(15) 0.0364(13) 0.0390(17) 0.0047(12) 0.0069(12) 0.0060(11)
C27 0.0320(18) 0.0441(15) 0.0358(17) 0.0017(12) 0.0183(14) 0.0163(13)
C28 0.0326(18) 0.0297(12) 0.0476(19) -0.0126(12) 0.0032(15) 0.0133(12)
C29 0.0300(17) 0.0182(11) 0.061(2) 0.0089(11) 0.0112(15) 0.0071(10)
C30 0.0223(13) 0.0178(9) 0.0128(10) -0.0004(7) 0.0044(9) -0.0023(8)
C31 0.0223(13) 0.0162(9) 0.0159(11) -0.0007(8) 0.0022(10) -0.0038(8)
C32 0.0206(13) 0.0157(8) 0.0145(10) 0.0021(7) 0.0053(9) -0.0016(8)
C33 0.0178(12) 0.0158(8) 0.0131(10) -0.0003(7) 0.0024(9) -0.0008(8)
C34 0.0184(12) 0.0127(8) 0.0144(10) 0.0000(7) 0.0058(9) -0.0013(8)
C35 0.0227(14) 0.0210(9) 0.0170(11) -0.0041(8) 0.0082(10) -0.0045(9)
C36 0.0198(13) 0.0165(9) 0.0172(11) -0.0019(8) 0.0076(9) -0.0033(8)
C37 0.0214(14) 0.0252(11) 0.0236(13) -0.0028(9) 0.0040(11) -0.0052(10)
C38 0.0257(15) 0.0273(11) 0.0171(12) -0.0036(9) 0.0064(10) 0.0059(10)
C39 0.0211(14) 0.0301(12) 0.0275(14) -0.0064(10) 0.0041(11) -0.0008(10)
C40 0.0211(14) 0.0186(9) 0.0202(12) -0.0007(8) 0.0045(10) -0.0002(9)
C41 0.0250(14) 0.0190(9) 0.0235(12) -0.0033(9) 0.0102(11) 0.0018(9)

loop_
_atom_type_symbol
_atom_type_description
_atom_type_scat_dispersion_real
_atom_type_scat_dispersion_imag
_atom_type_scat_source
C C 0.0033 0.0016 'International Tables Vol C Tables 4.2.6.8 and 6.1.1.4'
H H 0.0000 0.0000 'International Tables Vol C Tables 4.2.6.8 and 6.1.1.4'
Fe Fe 0.3463 0.8444 'International Tables Vol C Tables 4.2.6.8 and 6.1.1.4'
O O 0.0106 0.0060 'International Tables Vol C Tables 4.2.6.8 and 6.1.1.4'
P P 0.1023 0.0942 'International Tables Vol C Tables 4.2.6.8 and 6.1.1.4'
W W -0.8490 6.8722 'International Tables Vol C Tables 4.2.6.8 and 6.1.1.4'

loop_
_geom_angle_atom_site_label_1
_geom_angle_atom_site_label_2
_geom_angle_atom_site_label_3
_geom_angle
C39 W1 C40 91.94(10)
C39 W1 C41 87.78(10)
C40 W1 C41 89.45(10)
C39 W1 C38 89.36(11)
C40 W1 C38 89.20(10)
C41 W1 C38 176.79(9)
C39 W1 C37 94.08(10)
C40 W1 C37 173.78(9)
C41 W1 C37 92.34(10)
C38 W1 C37 89.32(10)
C39 W1 P1 178.32(8)
C40 W1 P1 89.34(7)
C41 W1 P1 91.14(7)
C38 W1 P1 91.75(7)
C37 W1 P1 84.67(7)
C6 Fe1 C7 40.52(11)
C6 Fe1 C5 128.89(10)
C7 Fe1 C5 167.02(11)
C6 Fe1 C4 168.06(10)
C7 Fe1 C4 150.89(11)
C5 Fe1 C4 40.56(10)
C6 Fe1 C2 115.65(9)
C7 Fe1 C2 107.58(10)
C5 Fe1 C2 68.39(10)
C4 Fe1 C2 68.45(9)
C6 Fe1 C8 68.21(11)
C7 Fe1 C8 40.48(11)
C5 Fe1 C8 151.29(11)
C4 Fe1 C8 118.71(11)
C2 Fe1 C8 129.75(10)
C6 Fe1 C1 106.98(10)
C7 Fe1 C1 128.49(11)
C5 Fe1 C1 40.62(9)
C4 Fe1 C1 68.28(9)
C2 Fe1 C1 40.58(10)
C8 Fe1 C1 167.40(10)
C6 Fe1 C10 41.11(9)
C7 Fe1 C10 68.80(9)
C5 Fe1 C10 107.80(9)
C4 Fe1 C10 129.93(9)
C2 Fe1 C10 148.67(9)
C8 Fe1 C10 68.69(10)
C1 Fe1 C10 115.96(10)
C6 Fe1 C3 149.01(9)
C7 Fe1 C3 117.30(10)
C5 Fe1 C3 68.24(10)
C4 Fe1 C3 40.80(9)
C2 Fe1 C3 40.36(9)
C8 Fe1 C3 109.71(10)
C1 Fe1 C3 67.99(10)
C10 Fe1 C3 169.37(9)
C6 Fe1 C9 68.36(10)
C7 Fe1 C9 68.31(11)
C5 Fe1 C9 117.87(10)
C4 Fe1 C9 109.84(10)
C2 Fe1 C9 169.05(10)
C8 Fe1 C9 40.72(10)
C1 Fe1 C9 149.85(10)
C10 Fe1 C9 40.66(9)
C3 Fe1 C9 131.44(10)
C16 Fe2 C21 107.17(12)
C16 Fe2 C18 155.75(13)
C21 Fe2 C18 68.63(10)
C16 Fe2 C17 40.84(12)
C21 Fe2 C17 124.71(12)
C18 Fe2 C17 120.59(11)
C16 Fe2 C22 120.29(12)
C21 Fe2 C22 41.12(8)
C18 Fe2 C22 40.80(9)
C17 Fe2 C22 106.90(10)
C16 Fe2 C15 40.37(15)
C21 Fe2 C15 120.56(13)
C18 Fe2 C15 162.48(14)
C17 Fe2 C15 68.25(13)
C22 Fe2 C15 155.55(15)
C16 Fe2 C13 68.37(12)
C21 Fe2 C13 162.23(11)
C18 Fe2 C13 107.94(11)
C17 Fe2 C13 40.79(12)
C22 Fe2 C13 124.98(11)
C15 Fe2 C13 67.96(13)
C16 Fe2 C14 67.66(14)
C21 Fe2 C14 155.43(12)
C18 Fe2 C14 126.07(14)
C17 Fe2 C14 68.12(13)
C22 Fe2 C14 162.58(13)
C15 Fe2 C14 39.91(15)
C13 Fe2 C14 40.48(13)
C16 Fe2 C20 124.70(12)
C21 Fe2 C20 40.74(9)
C18 Fe2 C20 68.65(10)
C17 Fe2 C20 161.80(13)
C22 Fe2 C20 69.00(9)
C15 Fe2 C20 107.71(12)
C13 Fe2 C20 155.89(12)
C14 Fe2 C20 120.97(12)
C16 Fe2 C19 161.63(12)
C21 Fe2 C19 68.32(10)
C18 Fe2 C19 41.00(9)
C17 Fe2 C19 156.31(12)
C22 Fe2 C19 68.85(9)
C15 Fe2 C19 125.28(13)
C13 Fe2 C19 121.33(12)
C14 Fe2 C19 108.58(12)
C20 Fe2 C19 40.41(11)
C29 Fe3 C28 40.44(13)
C29 Fe3 C27 67.86(12)
C28 Fe3 C27 40.45(12)
C29 Fe3 C26 68.22(12)
C28 Fe3 C26 68.40(12)
C27 Fe3 C26 40.60(12)
C29 Fe3 C32 161.02(11)
C28 Fe3 C32 123.72(11)
C27 Fe3 C32 106.65(11)
C26 Fe3 C32 120.28(10)
C29 Fe3 C31 157.50(12)
C28 Fe3 C31 160.38(12)
C27 Fe3 C31 123.91(11)
C26 Fe3 C31 107.18(11)
C32 Fe3 C31 40.63(9)
C29 Fe3 C25 40.70(12)
C28 Fe3 C25 68.47(12)
C27 Fe3 C25 68.23(12)
C26 Fe3 C25 40.65(11)
C32 Fe3 C25 156.10(10)
C31 Fe3 C25 121.47(11)
C29 Fe3 C30 122.59(11)
C28 Fe3 C30 157.44(12)
C27 Fe3 C30 161.03(11)
C26 Fe3 C30 124.71(11)
C32 Fe3 C30 68.47(9)
C31 Fe3 C30 40.62(9)
C25 Fe3 C30 108.36(11)
C29 Fe3 C33 124.98(11)
C28 Fe3 C33 107.34(11)
C27 Fe3 C33 120.68(11)
C26 Fe3 C33 155.75(10)
C32 Fe3 C33 40.79(8)
C31 Fe3 C33 68.37(9)
C25 Fe3 C33 162.07(10)
C30 Fe3 C33 68.40(9)
C29 Fe3 C34 108.59(11)
C28 Fe3 C34 121.56(11)
C27 Fe3 C34 156.37(11)
C26 Fe3 C34 161.91(10)
C32 Fe3 C34 68.70(9)
C31 Fe3 C34 68.54(9)
C25 Fe3 C34 125.37(10)
C30 Fe3 C34 40.77(9)
C33 Fe3 C34 40.74(9)
C12 P1 C36 103.66(11)
C12 P1 C24 100.76(10)
C36 P1 C24 103.45(10)
C12 P1 W1 118.00(7)
C36 P1 W1 112.06(7)
C24 P1 W1 116.98(8)
C5 C1 C2 108.0(2)
C5 C1 Fe1 69.43(14)
C2 C1 Fe1 69.63(14)
C5 C1 H1 126.0
C2 C1 H1 126.0
Fe1 C1 H1 126.5
C3 C2 C1 107.9(2)
C3 C2 Fe1 69.93(14)
C1 C2 Fe1 69.79(14)
C3 C2 H2 126.0
C1 C2 H2 126.0
Fe1 C2 H2 125.8
C2 C3 C4 108.3(2)
C2 C3 Fe1 69.71(14)
C4 C3 Fe1 69.49(13)
C2 C3 H3 125.9
C4 C3 H3 125.9
Fe1 C3 H3 126.5
C5 C4 C3 107.5(2)
C5 C4 Fe1 69.54(12)
C3 C4 Fe1 69.71(12)
C5 C4 H4 126.2
C3 C4 H4 126.2
Fe1 C4 H4 126.1
C4 C5 C1 108.2(2)
C4 C5 Fe1 69.90(13)
C1 C5 Fe1 69.95(13)
C4 C5 H5 125.9
C1 C5 H5 125.9
Fe1 C5 H5 125.8
C7 C6 C10 108.5(2)
C7 C6 Fe1 69.77(14)
C10 C6 Fe1 69.90(12)
C7 C6 H6 125.8
C10 C6 H6 125.8
Fe1 C6 H6 126.1
C6 C7 C8 108.4(2)
C6 C7 Fe1 69.70(13)
C8 C7 Fe1 70.10(14)
C6 C7 H7 125.8
C8 C7 H7 125.8
Fe1 C7 H7 126.0
C7 C8 C9 107.9(2)
C7 C8 Fe1 69.42(15)
C9 C8 Fe1 69.78(15)
C7 C8 H8 126.0
C9 C8 H8 126.0
Fe1 C8 H8 126.3
C10 C9 C8 108.4(2)
C10 C9 Fe1 69.61(14)
C8 C9 Fe1 69.50(15)
C10 C9 H9 125.8
C8 C9 H9 125.8
Fe1 C9 H9 126.6
C9 C10 C6 106.9(2)
C9 C10 C11 128.1(2)
C6 C10 C11 124.9(2)
C9 C10 Fe1 69.72(14)
C6 C10 Fe1 69.00(13)
C11 C10 Fe1 128.13(16)
C10 C11 C12 110.78(18)
C10 C11 H11A 109.5
C12 C11 H11A 109.5
C10 C11 H11B 109.5
C12 C11 H11B 109.5
H11A C11 H11B 108.1
C11 C12 P1 114.98(16)
C11 C12 H12A 108.5
P1 C12 H12A 108.5
C11 C12 H12B 108.5
P1 C12 H12B 108.5
H12A C12 H12B 107.5
C14 C13 C17 107.5(3)
C14 C13 Fe2 69.87(17)
C17 C13 Fe2 69.42(16)
C14 C13 H13 126.3
C17 C13 H13 126.3
Fe2 C13 H13 126.0
C15 C14 C13 108.7(3)
C15 C14 Fe2 69.90(18)
C13 C14 Fe2 69.64(16)
C15 C14 H14 125.7
C13 C14 H14 125.7
Fe2 C14 H14 126.4
C14 C15 C16 108.3(3)
C14 C15 Fe2 70.19(17)
C16 C15 Fe2 69.44(16)
C14 C15 H15 125.9
C16 C15 H15 125.9
Fe2 C15 H15 126.1
C15 C16 C17 108.2(3)
C15 C16 Fe2 70.19(18)
C17 C16 Fe2 69.79(16)
C15 C16 H16 125.9
C17 C16 H16 125.9
Fe2 C16 H16 125.7
C16 C17 C13 107.4(3)
C16 C17 Fe2 69.37(16)
C13 C17 Fe2 69.80(16)
C16 C17 H17 126.3
C13 C17 H17 126.3
Fe2 C17 H17 126.1
C22 C18 C19 108.3(2)
C22 C18 Fe2 69.79(13)
C19 C18 Fe2 69.98(13)
C22 C18 H18 125.8
C19 C18 H18 125.8
Fe2 C18 H18 126.0
C20 C19 C18 108.0(2)
C20 C19 Fe2 69.72(14)
C18 C19 Fe2 69.01(13)
C20 C19 H19 126.0
C18 C19 H19 126.0
Fe2 C19 H19 126.8
C19 C20 C21 108.0(2)
C19 C20 Fe2 69.88(14)
C21 C20 Fe2 69.21(13)
C19 C20 H20 126.0
C21 C20 H20 126.0
Fe2 C20 H20 126.5
C20 C21 C22 108.5(2)
C20 C21 Fe2 70.05(14)
C22 C21 Fe2 69.63(13)
C20 C21 H21 125.7
C22 C21 H21 125.7
Fe2 C21 H21 126.2
C18 C22 C21 107.16(19)
C18 C22 C23 127.4(2)
C21 C22 C23 125.4(2)
C18 C22 Fe2 69.41(12)
C21 C22 Fe2 69.25(12)
C23 C22 Fe2 126.56(15)
C22 C23 C24 111.41(18)
C22 C23 H23A 109.3
C24 C23 H23A 109.3
C22 C23 H23B 109.3
C24 C23 H23B 109.3
H23A C23 H23B 108.0
C23 C24 P1 114.43(16)
C23 C24 H24A 108.7
P1 C24 H24A 108.7
C23 C24 H24B 108.7
P1 C24 H24B 108.7
H24A C24 H24B 107.6
C29 C25 C26 107.3(3)
C29 C25 Fe3 69.22(15)
C26 C25 Fe3 69.52(15)
C29 C25 H25 126.4
C26 C25 H25 126.4
Fe3 C25 H25 126.5
C27 C26 C25 107.8(3)
C27 C26 Fe3 69.68(16)
C25 C26 Fe3 69.83(16)
C27 C26 H26 126.1
C25 C26 H26 126.1
Fe3 C26 H26 126.0
C28 C27 C26 108.4(3)
C28 C27 Fe3 69.61(16)
C26 C27 Fe3 69.73(16)
C28 C27 H27 125.8
C26 C27 H27 125.8
Fe3 C27 H27 126.5
C29 C28 C27 107.7(3)
C29 C28 Fe3 69.70(15)
C27 C28 Fe3 69.95(16)
C29 C28 H28 126.1
C27 C28 H28 126.1
Fe3 C28 H28 125.8
C28 C29 C25 108.7(3)
C28 C29 Fe3 69.86(15)
C25 C29 Fe3 70.08(14)
C28 C29 H29 125.6
C25 C29 H29 125.6
Fe3 C29 H29 126.0
C31 C30 C34 108.2(2)
C31 C30 Fe3 69.56(13)
C34 C30 Fe3 69.87(13)
C31 C30 H30 125.9
C34 C30 H30 125.9
Fe3 C30 H30 126.3
C32 C31 C30 108.3(2)
C32 C31 Fe3 69.67(12)
C30 C31 Fe3 69.82(12)
C32 C31 H31 125.8
C30 C31 H31 125.8
Fe3 C31 H31 126.2
C31 C32 C33 107.85(19)
C31 C32 Fe3 69.70(12)
C33 C32 Fe3 69.78(12)
C31 C32 H32 126.1
C33 C32 H32 126.1
Fe3 C32 H32 126.0
C32 C33 C34 108.24(19)
C32 C33 Fe3 69.43(13)
C34 C33 Fe3 69.85(13)
C32 C33 H33 125.9
C34 C33 H33 125.9
Fe3 C33 H33 126.4
C33 C34 C30 107.40(19)
C33 C34 C35 126.6(2)
C30 C34 C35 125.9(2)
C33 C34 Fe3 69.41(13)
C30 C34 Fe3 69.37(13)
C35 C34 Fe3 130.16(15)
C34 C35 C36 113.32(19)
C34 C35 H35A 108.9
C36 C35 H35A 108.9
C34 C35 H35B 108.9
C36 C35 H35B 108.9
H35A C35 H35B 107.7
C35 C36 P1 118.43(16)
C35 C36 H36A 107.7
P1 C36 H36A 107.7
C35 C36 H36B 107.7
P1 C36 H36B 107.7
H36A C36 H36B 107.1
O1 C37 W1 175.0(2)
O2 C38 W1 178.2(2)
O3 C39 W1 179.1(2)
O4 C40 W1 178.6(2)
O5 C41 W1 178.1(2)

loop_
_geom_bond_atom_site_label_1
_geom_bond_atom_site_label_2
_geom_bond_distance
W1 C39 2.012(2)
W1 C40 2.033(3)
W1 C41 2.042(2)
W1 C38 2.044(2)
W1 C37 2.045(3)
W1 P1 2.5094(8)
Fe1 C6 2.034(2)
Fe1 C7 2.035(2)
Fe1 C5 2.039(2)
Fe1 C4 2.044(2)
Fe1 C2 2.044(3)
Fe1 C8 2.044(3)
Fe1 C1 2.046(3)
Fe1 C10 2.046(2)
Fe1 C3 2.047(2)
Fe1 C9 2.048(3)
Fe2 C16 2.024(3)
Fe2 C21 2.028(2)
Fe2 C18 2.028(2)
Fe2 C17 2.029(3)
Fe2 C22 2.033(2)
Fe2 C15 2.033(3)
Fe2 C13 2.034(3)
Fe2 C14 2.037(3)
Fe2 C20 2.039(2)
Fe2 C19 2.041(3)
Fe3 C29 2.033(2)
Fe3 C28 2.035(3)
Fe3 C27 2.040(3)
Fe3 C26 2.040(3)
Fe3 C32 2.041(2)
Fe3 C31 2.042(2)
Fe3 C25 2.044(3)
Fe3 C30 2.045(2)
Fe3 C33 2.046(2)
Fe3 C34 2.052(2)
P1 C12 1.826(2)
P1 C36 1.833(2)
P1 C24 1.836(2)
O1 C37 1.138(3)
O2 C38 1.134(3)
O3 C39 1.141(3)
O4 C40 1.142(3)
O5 C41 1.136(3)
C1 C5 1.418(3)
C1 C2 1.418(3)
C1 H1 0.9500
C2 C3 1.411(3)
C2 H2 0.9500
C3 C4 1.426(3)
C3 H3 0.9500
C4 C5 1.415(3)
C4 H4 0.9500
C5 H5 0.9500
C6 C7 1.409(4)
C6 C10 1.433(3)
C6 H6 0.9500
C7 C8 1.411(4)
C7 H7 0.9500
C8 C9 1.423(4)
C8 H8 0.9500
C9 C10 1.422(3)
C9 H9 0.9500
C10 C11 1.498(3)
C11 C12 1.546(3)
C11 H11A 0.9900
C11 H11B 0.9900
C12 H12A 0.9900
C12 H12B 0.9900
C13 C14 1.409(4)
C13 C17 1.416(4)
C13 H13 0.9500
C14 C15 1.389(5)
C14 H14 0.9500
C15 C16 1.400(5)
C15 H15 0.9500
C16 C17 1.414(4)
C16 H16 0.9500
C17 H17 0.9500
C18 C22 1.416(3)
C18 C19 1.425(3)
C18 H18 0.9500
C19 C20 1.409(4)
C19 H19 0.9500
C20 C21 1.416(3)
C20 H20 0.9500
C21 C22 1.426(3)
C21 H21 0.9500
C22 C23 1.502(3)
C23 C24 1.535(3)
C23 H23A 0.9900
C23 H23B 0.9900
C24 H24A 0.9900
C24 H24B 0.9900
C25 C29 1.418(4)
C25 C26 1.419(4)
C25 H25 0.9500
C26 C27 1.415(4)
C26 H26 0.9500
C27 C28 1.409(4)
C27 H27 0.9500
C28 C29 1.406(5)
C28 H28 0.9500
C29 H29 0.9500
C30 C31 1.419(3)
C30 C34 1.427(3)
C30 H30 0.9500
C31 C32 1.417(3)
C31 H31 0.9500
C32 C33 1.424(3)
C32 H32 0.9500
C33 C34 1.426(3)
C33 H33 0.9500
C34 C35 1.502(3)
C35 C36 1.524(3)
C35 H35A 0.9900
C35 H35B 0.9900
C36 H36A 0.9900
C36 H36B 0.9900

loop_
_geom_torsion_atom_site_label_1
_geom_torsion_atom_site_label_2
_geom_torsion_atom_site_label_3
_geom_torsion_atom_site_label_4
_geom_torsion
C5 C1 C2 C3 0.7(3)
Fe1 C1 C2 C3 59.76(17)
C5 C1 C2 Fe1 -59.01(17)
C1 C2 C3 C4 -0.7(3)
Fe1 C2 C3 C4 58.98(17)
C1 C2 C3 Fe1 -59.67(17)
C2 C3 C4 C5 0.4(3)
Fe1 C3 C4 C5 59.48(17)
C2 C3 C4 Fe1 -59.11(17)
C3 C4 C5 C1 0.1(3)
Fe1 C4 C5 C1 59.69(16)
C3 C4 C5 Fe1 -59.59(16)
C2 C1 C5 C4 -0.5(3)
Fe1 C1 C5 C4 -59.66(17)
C2 C1 C5 Fe1 59.13(17)
C10 C6 C7 C8 -0.3(3)
Fe1 C6 C7 C8 -59.66(18)
C10 C6 C7 Fe1 59.38(16)
C6 C7 C8 C9 0.1(3)
Fe1 C7 C8 C9 -59.37(18)
C6 C7 C8 Fe1 59.42(17)
C7 C8 C9 C10 0.2(3)
Fe1 C8 C9 C10 -58.94(17)
C7 C8 C9 Fe1 59.14(18)
C8 C9 C10 C6 -0.4(3)
Fe1 C9 C10 C6 -59.24(16)
C8 C9 C10 C11 -178.0(2)
Fe1 C9 C10 C11 123.1(2)
C8 C9 C10 Fe1 58.88(17)
C7 C6 C10 C9 0.4(3)
Fe1 C6 C10 C9 59.71(16)
C7 C6 C10 C11 178.1(2)
Fe1 C6 C10 C11 -122.6(2)
C7 C6 C10 Fe1 -59.31(17)
C9 C10 C11 C12 92.2(3)
C6 C10 C11 C12 -85.0(3)
Fe1 C10 C11 C12 -174.56(15)
C10 C11 C12 P1 149.47(16)
C36 P1 C12 C11 -175.48(16)
C24 P1 C12 C11 -68.63(18)
W1 P1 C12 C11 59.99(18)
C17 C13 C14 C15 0.3(3)
Fe2 C13 C14 C15 -59.2(2)
C17 C13 C14 Fe2 59.47(19)
C13 C14 C15 C16 -0.2(3)
Fe2 C14 C15 C16 -59.2(2)
C13 C14 C15 Fe2 59.0(2)
C14 C15 C16 C17 0.0(3)
Fe2 C15 C16 C17 -59.68(19)
C14 C15 C16 Fe2 59.6(2)
C15 C16 C17 C13 0.2(3)
Fe2 C16 C17 C13 -59.72(18)
C15 C16 C17 Fe2 59.9(2)
C14 C13 C17 C16 -0.3(3)
Fe2 C13 C17 C16 59.45(18)
C14 C13 C17 Fe2 -59.76(19)
C22 C18 C19 C20 -0.5(3)
Fe2 C18 C19 C20 58.99(17)
C22 C18 C19 Fe2 -59.46(16)
C18 C19 C20 C21 0.4(3)
Fe2 C19 C20 C21 58.92(16)
C18 C19 C20 Fe2 -58.55(16)
C19 C20 C21 C22 -0.1(3)
Fe2 C20 C21 C22 59.20(15)
C19 C20 C21 Fe2 -59.34(17)
C19 C18 C22 C21 0.4(2)
Fe2 C18 C22 C21 -59.20(15)
C19 C18 C22 C23 -179.5(2)
Fe2 C18 C22 C23 120.9(2)
C19 C18 C22 Fe2 59.58(16)
C20 C21 C22 C18 -0.2(3)
Fe2 C21 C22 C18 59.30(15)
C20 C21 C22 C23 179.7(2)
Fe2 C21 C22 C23 -120.8(2)
C20 C21 C22 Fe2 -59.46(16)
C18 C22 C23 C24 86.2(3)
C21 C22 C23 C24 -93.7(3)
Fe2 C22 C23 C24 177.12(16)
C22 C23 C24 P1 163.32(16)
C12 P1 C24 C23 -174.35(17)
C36 P1 C24 C23 -67.33(18)
W1 P1 C24 C23 56.38(18)
C29 C25 C26 C27 0.4(3)
Fe3 C25 C26 C27 59.54(18)
C29 C25 C26 Fe3 -59.15(18)
C25 C26 C27 C28 -0.6(3)
Fe3 C26 C27 C28 59.03(19)
C25 C26 C27 Fe3 -59.64(18)
C26 C27 C28 C29 0.6(3)
Fe3 C27 C28 C29 59.70(18)
C26 C27 C28 Fe3 -59.10(18)
C27 C28 C29 C25 -0.4(3)
Fe3 C28 C29 C25 59.50(18)
C27 C28 C29 Fe3 -59.85(18)
C26 C25 C29 C28 0.0(3)
Fe3 C25 C29 C28 -59.37(18)
C26 C25 C29 Fe3 59.35(18)
C34 C30 C31 C32 0.1(3)
Fe3 C30 C31 C32 -59.24(16)
C34 C30 C31 Fe3 59.38(15)
C30 C31 C32 C33 -0.3(3)
Fe3 C31 C32 C33 -59.58(15)
C30 C31 C32 Fe3 59.33(16)
C31 C32 C33 C34 0.3(2)
Fe3 C32 C33 C34 -59.27(15)
C31 C32 C33 Fe3 59.53(15)
C32 C33 C34 C30 -0.2(2)
Fe3 C33 C34 C30 -59.19(15)
C32 C33 C34 C35 -175.6(2)
Fe3 C33 C34 C35 125.4(2)
C32 C33 C34 Fe3 59.01(15)
C31 C30 C34 C33 0.0(2)
Fe3 C30 C34 C33 59.21(15)
C31 C30 C34 C35 175.5(2)
Fe3 C30 C34 C35 -125.3(2)
C31 C30 C34 Fe3 -59.19(16)
C33 C34 C35 C36 -35.3(3)
C30 C34 C35 C36 150.1(2)
Fe3 C34 C35 C36 57.8(3)
C34 C35 C36 P1 173.14(16)
C12 P1 C36 C35 53.9(2)
C24 P1 C36 C35 -50.9(2)
W1 P1 C36 C35 -177.78(15)
